data_8102649
loop_
_publ_author_name
'Hai-Xing Liu'

_publ_section_title
;
 Crystal structure of tri(2-acetylpyrazinium) dodecatungstophosphate,
 [C6H8N2O]3[PW12O40]
;
_journal_issue 2
_journal_name_full 'Zeitschrift f\"ur Kristallographie - New Crystal Structures'
_journal_page_first 243
_journal_volume 225
_journal_year 2010
_chemical_formula_sum 'C108 H90 N36 O258 P6 W72'
_chemical_formula_weight 19442.46
_space_group_IT_number 148
_symmetry_cell_setting trigonal
_symmetry_space_group_name_Hall '-R 3'
_symmetry_space_group_name_H-M 'R -3 :H'
_atom_sites_solution_hydrogens geom
_atom_sites_solution_primary direct
_atom_sites_solution_secondary difmap
_audit_creation_method SHELXL-97
_cell_angle_alpha 90.00
_cell_angle_beta 90.00
_cell_angle_gamma 120.00
_cell_formula_units_Z 1
_cell_length_a 18.3023(16)
_cell_length_b 18.3023(16)
_cell_length_c 24.937(2)
_cell_measurement_reflns_used multi-scan
_cell_measurement_temperature 293(2)
_cell_measurement_theta_max 0.2392
_cell_measurement_theta_min 0.1620
_cell_volume 7234.1(11)
_computing_structure_refinement 'SHELXL-97 (Sheldrick, 1997)'
_computing_structure_solution 'SHELXS-97 (Sheldrick, 1990)'
_diffrn_ambient_temperature 293(2)
_diffrn_measured_fraction_theta_full 1.000
_diffrn_measured_fraction_theta_max 1.000
_diffrn_measurement_device_type 'CCD area detector'
_diffrn_measurement_method 'phi and omega scans'
_diffrn_radiation_monochromator graphite
_diffrn_radiation_source 'fine-focus sealed tube'
_diffrn_radiation_type MoK\a
_diffrn_radiation_wavelength 0.71073
_diffrn_reflns_av_R_equivalents 0.0542
_diffrn_reflns_av_sigmaI/netI 0.0487
_diffrn_reflns_limit_h_max 21
_diffrn_reflns_limit_h_min -21
_diffrn_reflns_limit_k_max 21
_diffrn_reflns_limit_k_min -20
_diffrn_reflns_limit_l_max 29
_diffrn_reflns_limit_l_min -16
_diffrn_reflns_number 12816
_diffrn_reflns_theta_full 25.01
_diffrn_reflns_theta_max 25.01
_diffrn_reflns_theta_min 1.52
_exptl_absorpt_coefficient_mu 28.643
_exptl_absorpt_correction_T_max 0.2390
_exptl_absorpt_correction_T_min 0.0142
_exptl_absorpt_correction_type multi-scan
_exptl_crystal_colour colorless
_exptl_crystal_density_diffrn 4.463
_exptl_crystal_density_method 'not measured'
_exptl_crystal_description prism
_exptl_crystal_F_000 8468
_exptl_crystal_size_max 1.00
_exptl_crystal_size_mid 0.08
_exptl_crystal_size_min 0.07
_refine_diff_density_max 1.451
_refine_diff_density_min -1.250
_refine_diff_density_rms 0.274
_refine_ls_extinction_method none
_refine_ls_goodness_of_fit_ref 0.962
_refine_ls_hydrogen_treatment coustr
_refine_ls_matrix_type full
_refine_ls_number_parameters 226
_refine_ls_number_reflns 2834
_refine_ls_number_restraints 2
_refine_ls_restrained_S_all 0.962
_refine_ls_R_factor_all 0.0573
_refine_ls_R_factor_gt 0.0345
_refine_ls_shift/su_max 1.782
_refine_ls_shift/su_mean 0.057
_refine_ls_structure_factor_coef Fsqd
_refine_ls_weighting_details 'calc w=1/[\s^2^(Fo^2^)+(0.0587P)^2^+0.0000P] where P=(Fo^2^+2Fc^2^)/3'
_refine_ls_weighting_scheme calc
_refine_ls_wR_factor_gt 0.0983
_refine_ls_wR_factor_ref 0.1047
_reflns_number_gt 1957
_reflns_number_total 2834
_reflns_threshold_expression >2sigma(I)
_cod_data_source_file 1267-2896.cff
_cod_data_source_block lhx444
_cod_original_sg_symbol_H-M R-3
_cod_database_code 8102649

loop_
_symmetry_equiv_pos_as_xyz
'x, y, z'
'-y, x-y, z'
'-x+y, -x, z'
'x+2/3, y+1/3, z+1/3'
'-y+2/3, x-y+1/3, z+1/3'
'-x+y+2/3, -x+1/3, z+1/3'
'x+1/3, y+2/3, z+2/3'
'-y+1/3, x-y+2/3, z+2/3'
'-x+y+1/3, -x+2/3, z+2/3'
'-x, -y, -z'
'y, -x+y, -z'
'x-y, x, -z'
'-x+2/3, -y+1/3, -z+1/3'
'y+2/3, -x+y+1/3, -z+1/3'
'x-y+2/3, x+1/3, -z+1/3'
'-x+1/3, -y+2/3, -z+2/3'
'y+1/3, -x+y+2/3, -z+2/3'
'x-y+1/3, x+2/3, -z+2/3'

loop_
_atom_site_label
_atom_site_type_symbol
_atom_site_fract_x
_atom_site_fract_y
_atom_site_fract_z
_atom_site_U_iso_or_equiv
_atom_site_adp_type
_atom_site_occupancy
_atom_site_symmetry_multiplicity
_atom_site_calc_flag
_atom_site_refinement_flags
_atom_site_disorder_assembly
_atom_site_disorder_group
C1 C 0.1192(4) 0.3010(4) 0.1042(3) 0.031(2) Uani 0.50 1 d P . .
C2 C 0.0800(5) 0.3413(4) 0.1785(4) 0.050(3) Uani 0.50 1 d P . .
C3 C -0.0024(4) 0.3014(4) 0.1615(5) 0.050(3) Uani 0.50 1 d P . .
C4 C 0.0354(6) 0.2510(5) 0.0868(4) 0.051(3) Uani 0.50 1 d P . .
C5 C 0.1989(3) 0.3307(2) 0.08420(17) 0.146(7) Uiso 0.50 1 d PD . .
C6 C 0.2714(4) 0.4208(3) 0.0727(5) 0.105(5) Uiso 0.50 1 d PD . .
N1 N 0.1350(4) 0.3415(3) 0.1461(4) 0.048(3) Uani 0.50 1 d P . .
N2 N -0.0195(4) 0.2583(4) 0.1175(4) 0.059(3) Uani 0.50 1 d P . .
O1 O 0.0000 0.0000 0.3515(2) 0.0328(14) Uani 1 3 d S . .
O2 O 0.08738(14) 0.06487(14) 0.27027(12) 0.0353(9) Uani 1 1 d . . .
O3 O 0.09263(15) 0.06946(15) 0.43561(12) 0.0383(9) Uani 1 1 d . . .
O4 O -0.03996(15) 0.13490(15) 0.35859(13) 0.0394(10) Uani 1 1 d . . .
O5 O 0.21441(15) 0.08536(16) 0.21384(13) 0.0447(10) Uani 1 1 d . . .
O6 O 0.02242(16) 0.09250(17) 0.16769(14) 0.0479(11) Uani 1 1 d . . .
O7 O 0.11883(16) 0.17985(16) 0.35937(13) 0.0426(10) Uani 1 1 d . . .
O8 O 0.15173(16) -0.05296(15) 0.27341(13) 0.0413(10) Uani 1 1 d . . .
O9 O 0.23679(15) 0.17585(16) 0.30037(14) 0.0455(11) Uani 1 1 d . . .
O10 O 0.16845(16) 0.20168(16) 0.21370(13) 0.0433(10) Uani 1 1 d . . .
O11 O 0.04695(17) 0.19045(17) 0.45707(14) 0.0534(12) Uani 1 1 d . . .
O12 O 0.31638(16) 0.07972(18) 0.29361(16) 0.0566(12) Uani 1 1 d . . .
O13 O 0.17250(19) 0.1309(2) 0.11630(15) 0.0644(14) Uani 1 1 d . . .
O14 O 0.22582(18) 0.32189(16) 0.29525(16) 0.0590(13) Uani 1 1 d . . .
O15 O 0.2307(3) 0.3046(3) 0.04180(19) 0.173(5) Uiso 0.50 1 d PD . .
P1 P 0.0000 0.0000 0.29060(7) 0.0177(4) Uani 1 3 d S . .
W1 W 0.029644(10) 0.119656(9) 0.408980(8) 0.03569(6) Uani 1 1 d . . .
W2 W 0.217429(10) 0.063767(10) 0.287820(8) 0.03813(6) Uani 1 1 d . . .
W3 W 0.128539(10) 0.097670(11) 0.176343(9) 0.04207(6) Uani 1 1 d . . .
W4 W 0.160822(10) 0.216684(10) 0.289080(8) 0.03893(6) Uani 1 1 d . . .

loop_
_atom_site_aniso_label
_atom_site_aniso_U_11
_atom_site_aniso_U_22
_atom_site_aniso_U_33
_atom_site_aniso_U_23
_atom_site_aniso_U_13
_atom_site_aniso_U_12
C1 0.041(3) 0.034(3) 0.035(5) 0.029(3) 0.026(3) 0.0321(18)
C2 0.052(4) 0.034(3) 0.071(7) 0.024(4) -0.009(4) 0.026(2)
C3 0.042(3) 0.031(3) 0.089(8) 0.023(4) -0.004(4) 0.028(2)
C4 0.083(5) 0.050(4) 0.028(5) 0.017(4) -0.007(5) 0.039(3)
N1 0.027(2) 0.026(2) 0.094(6) 0.028(3) 0.000(4) 0.0148(18)
N2 0.043(3) 0.043(3) 0.092(6) 0.034(3) -0.024(3) 0.022(2)
O1 0.0315(15) 0.0315(15) 0.035(3) 0.000 0.000 0.0158(7)
O2 0.0361(10) 0.0366(11) 0.0369(18) -0.0123(12) -0.0038(13) 0.0209(8)
O3 0.0420(11) 0.0412(12) 0.0334(18) -0.0020(13) -0.0006(13) 0.0221(8)
O4 0.0388(11) 0.0371(11) 0.0431(19) 0.0033(13) 0.0137(13) 0.0195(8)
O5 0.0413(12) 0.0504(13) 0.045(2) -0.0019(14) 0.0118(14) 0.0248(9)
O6 0.0515(13) 0.0442(13) 0.046(2) 0.0065(15) 0.0065(15) 0.0225(10)
O7 0.0441(13) 0.0394(12) 0.0382(19) 0.0023(14) -0.0043(14) 0.0162(9)
O8 0.0471(12) 0.0427(11) 0.0399(19) -0.0001(13) 0.0036(14) 0.0268(8)
O9 0.0402(12) 0.0426(12) 0.054(2) -0.0089(14) -0.0037(15) 0.0210(9)
O10 0.0450(13) 0.0368(12) 0.042(2) 0.0039(14) 0.0042(14) 0.0161(9)
O11 0.0588(15) 0.0451(13) 0.053(2) -0.0072(16) -0.0028(17) 0.0238(10)
O12 0.0369(12) 0.0595(14) 0.078(3) -0.0023(17) 0.0012(16) 0.0273(9)
O13 0.0683(17) 0.0690(17) 0.051(2) 0.0137(18) 0.0082(18) 0.0304(13)
O14 0.0571(14) 0.0405(13) 0.080(3) 0.0072(16) 0.0191(18) 0.0250(10)
P1 0.0205(4) 0.0205(4) 0.0121(8) 0.000 0.000 0.0102(2)
W1 0.03948(7) 0.03566(7) 0.03180(10) -0.00557(7) 0.00019(8) 0.01869(5)
W2 0.02959(6) 0.04017(7) 0.04452(12) -0.00224(8) 0.00214(8) 0.01735(5)
W3 0.04371(8) 0.04628(8) 0.03320(10) 0.00594(9) 0.01070(8) 0.02024(6)
W4 0.03620(7) 0.02968(7) 0.04557(12) 0.00197(8) 0.00610(8) 0.01247(5)

loop_
_atom_type_symbol
_atom_type_description
_atom_type_scat_dispersion_real
_atom_type_scat_dispersion_imag
_atom_type_scat_source
C C 0.0033 0.0016 'International Tables Vol C Tables 4.2.6.8 and 6.1.1.4'
H H 0.0000 0.0000 'International Tables Vol C Tables 4.2.6.8 and 6.1.1.4'
N N 0.0061 0.0033 'International Tables Vol C Tables 4.2.6.8 and 6.1.1.4'
O O 0.0106 0.0060 'International Tables Vol C Tables 4.2.6.8 and 6.1.1.4'
P P 0.1023 0.0942 'International Tables Vol C Tables 4.2.6.8 and 6.1.1.4'
W W -0.8490 6.8722 'International Tables Vol C Tables 4.2.6.8 and 6.1.1.4'

loop_
_geom_angle_atom_site_label_1
_geom_angle_atom_site_label_2
_geom_angle_atom_site_label_3
_geom_angle
_geom_angle_site_symmetry_1
_geom_angle_site_symmetry_3
_geom_angle_publ_flag
N1 C1 C5 100.8(5) . . ?
N1 C1 C4 120.4(8) . . ?
C5 C1 C4 138.1(8) . . ?
N1 C2 C3 117.2(10) . . ?
N2 C3 C2 116.9(9) . . ?
N2 C4 C1 113.1(8) . . ?
C1 C5 O15 132.9(4) . . ?
C1 C5 C6 131.9(6) . . ?
O15 C5 C6 86.7(5) . . ?
C1 N1 C2 125.7(7) . . ?
C3 N2 C4 126.0(7) . . ?
P1 O1 W1 125.96(10) . 3 ?
P1 O1 W1 125.95(10) . . ?
W1 O1 W1 89.02(14) 3 . ?
P1 O1 W1 125.96(10) . 2 ?
W1 O1 W1 89.02(14) 3 2 ?
W1 O1 W1 89.02(14) . 2 ?
P1 O2 W2 125.73(16) . . ?
P1 O2 W3 125.79(16) . . ?
W2 O2 W3 89.53(9) . . ?
P1 O2 W4 125.87(17) . . ?
W2 O2 W4 89.47(7) . . ?
W3 O2 W4 88.74(8) . . ?
W1 O3 W1 126.82(15) 3 . ?
W2 O4 W1 150.88(17) 2 . ?
W2 O5 W3 127.22(16) . . ?
W3 O6 W3 148.84(18) . 2 ?
W4 O7 W1 152.31(16) . . ?
W2 O8 W4 149.78(19) . 3 ?
W4 O9 W2 127.89(13) . . ?
W3 O10 W4 127.15(14) . . ?
O1 P1 O2 109.42(13) . . ?
O1 P1 O2 109.42(13) . 3 ?
O2 P1 O2 109.52(13) . 3 ?
O1 P1 O2 109.42(13) . 2 ?
O2 P1 O2 109.52(13) . 2 ?
O2 P1 O2 109.52(13) 3 2 ?
O11 W1 O7 104.02(13) . . ?
O11 W1 O3 101.02(13) . 2 ?
O7 W1 O3 154.96(13) . 2 ?
O11 W1 O4 103.91(16) . . ?
O7 W1 O4 85.94(13) . . ?
O3 W1 O4 88.24(10) 2 . ?
O11 W1 O3 101.32(15) . . ?
O7 W1 O3 87.44(13) . . ?
O3 W1 O3 87.54(13) 2 . ?
O4 W1 O3 154.77(13) . . ?
O11 W1 O1 170.24(15) . . ?
O7 W1 O1 83.06(11) . . ?
O3 W1 O1 72.07(11) 2 . ?
O4 W1 O1 83.07(11) . . ?
O3 W1 O1 71.96(11) . . ?
O12 W2 O8 103.45(14) . . ?
O12 W2 O4 104.04(16) . 3 ?
O8 W2 O4 87.77(12) . 3 ?
O12 W2 O5 100.82(16) . . ?
O8 W2 O5 88.98(12) . . ?
O4 W2 O5 155.01(13) 3 . ?
O12 W2 O9 101.05(13) . . ?
O8 W2 O9 155.49(13) . . ?
O4 W2 O9 85.92(12) 3 . ?
O5 W2 O9 86.85(14) . . ?
O12 W2 O2 169.50(13) . . ?
O8 W2 O2 84.43(11) . . ?
O4 W2 O2 82.96(11) 3 . ?
O5 W2 O2 72.05(12) . . ?
O9 W2 O2 71.31(10) . . ?
O13 W3 O10 101.56(14) . . ?
O13 W3 O6 102.14(17) . . ?
O10 W3 O6 88.69(13) . . ?
O13 W3 O6 102.06(16) . 3 ?
O10 W3 O6 156.34(14) . 3 ?
O6 W3 O6 87.69(18) . 3 ?
O13 W3 O5 101.82(16) . . ?
O10 W3 O5 87.26(13) . . ?
O6 W3 O5 156.03(13) . . ?
O6 W3 O5 86.62(12) 3 . ?
O13 W3 O2 170.47(12) . . ?
O10 W3 O2 72.17(10) . . ?
O6 W3 O2 85.13(12) . . ?
O6 W3 O2 84.22(12) 3 . ?
O5 W3 O2 71.14(11) . . ?
O14 W4 O7 104.48(15) . . ?
O14 W4 O9 101.42(14) . . ?
O7 W4 O9 88.25(15) . . ?
O14 W4 O8 104.31(16) . 2 ?
O7 W4 O8 86.37(14) . 2 ?
O9 W4 O8 154.24(12) . 2 ?
O14 W4 O10 101.10(15) . . ?
O7 W4 O10 154.37(10) . . ?
O9 W4 O10 88.21(15) . . ?
O8 W4 O10 85.88(13) 2 . ?
O14 W4 O2 169.52(14) . . ?
O7 W4 O2 83.05(11) . . ?
O9 W4 O2 71.15(10) . . ?
O8 W4 O2 83.19(12) 2 . ?
O10 W4 O2 71.80(10) . . ?

loop_
_geom_bond_atom_site_label_1
_geom_bond_atom_site_label_2
_geom_bond_distance
_geom_bond_site_symmetry_2
_geom_bond_publ_flag
C1 N1 1.230(12) . ?
C1 C5 1.370(8) . ?
C1 C4 1.405(10) . ?
C2 N1 1.288(13) . ?
C2 C3 1.373(11) . ?
C3 N2 1.296(14) . ?
C4 N2 1.322(14) . ?
C5 O15 1.401(6) . ?
C5 C6 1.541(5) . ?
O1 P1 1.519(5) . ?
O1 W1 2.440(3) 3 ?
O1 W1 2.440(3) . ?
O1 W1 2.440(3) 2 ?
O2 P1 1.525(2) . ?
O2 W2 2.430(3) . ?
O2 W3 2.442(3) . ?
O2 W4 2.452(2) . ?
O3 W1 1.909(3) 3 ?
O3 W1 1.917(3) . ?
O4 W2 1.890(3) 2 ?
O4 W1 1.907(3) . ?
O5 W2 1.893(3) . ?
O5 W3 1.936(3) . ?
O6 W3 1.909(3) . ?
O6 W3 1.916(3) 2 ?
O7 W4 1.897(3) . ?
O7 W1 1.900(3) . ?
O8 W2 1.889(2) . ?
O8 W4 1.914(2) 3 ?
O9 W4 1.900(3) . ?
O9 W2 1.925(3) . ?
O10 W3 1.906(3) . ?
O10 W4 1.915(3) . ?
O11 W1 1.675(3) . ?
O12 W2 1.690(3) . ?
O13 W3 1.664(4) . ?
O14 W4 1.690(2) . ?
P1 O2 1.525(2) 3 ?
P1 O2 1.525(2) 2 ?
W1 O3 1.910(3) 2 ?
W2 O4 1.890(3) 3 ?
W3 O6 1.916(3) 3 ?
W4 O8 1.914(2) 2 ?
